data_7713846
loop_
_publ_author_name
'Dang, Duy-Khoi'
'Cehreli, Damla'
'Rich, Benjamin S.'
'Haas, Terry E.'
'Fronczek, Frank R.'
'Kirss, Rein'

_publ_section_title
;
 Phosphine Substitution and Linkage Isomerization in
 Cyclopentadienylruthenium bis(triphenylphosphine)thiocyanide and
 selenocyanide, CpRu(PPh3)2NCS and CpRu(PPh3)2SeCN
;
_journal_name_full 'Dalton Transactions'
_journal_paper_doi 10.1039/D3DT02397D
_journal_year 2023
_chemical_formula_sum 'C43 H37 Cl2 N P2 Ru S'
_chemical_formula_weight 833.70
_space_group_crystal_system orthorhombic
_space_group_IT_number 33
_space_group_name_Hall 'P 2c -2n'
_space_group_name_H-M_alt 'P n a 21'
_atom_sites_solution_hydrogens geom
_atom_sites_solution_primary dual
_audit_creation_method SHELXL-2018/3
_audit_update_record
;
2023-07-18 deposited with the CCDC.	2023-08-31 downloaded from the CCDC.
;
_cell_angle_alpha 90
_cell_angle_beta 90
_cell_angle_gamma 90
_cell_formula_units_Z 4
_cell_length_a 20.3288(10)
_cell_length_b 20.6729(10)
_cell_length_c 8.8263(4)
_cell_measurement_reflns_used 9555
_cell_measurement_temperature 100(2)
_cell_measurement_theta_max 25.4608
_cell_measurement_theta_min 2.5092
_cell_volume 3709.3(3)
_computing_structure_refinement 'SHELXL-2018/3 (Sheldrick, 2018)'
_computing_structure_solution 'SHELXT 2018/2 (Sheldrick, 2018)'
_diffrn_ambient_temperature 100(2)
_diffrn_detector_area_resol_mean 7.3910
_diffrn_measured_fraction_theta_full 0.998
_diffrn_measured_fraction_theta_max 0.997
_diffrn_measurement_device 'Bruker D8 Quest'
_diffrn_measurement_device_type 'Photon II area detector'
_diffrn_measurement_method 'generic \w and \f'
_diffrn_radiation_type MoK\a
_diffrn_radiation_wavelength 0.71073
_diffrn_reflns_av_R_equivalents 0.0682
_diffrn_reflns_av_unetI/netI 0.0203
_diffrn_reflns_Laue_measured_fraction_full 0.998
_diffrn_reflns_Laue_measured_fraction_max 0.997
_diffrn_reflns_limit_h_max 24
_diffrn_reflns_limit_h_min -24
_diffrn_reflns_limit_k_max 24
_diffrn_reflns_limit_k_min -24
_diffrn_reflns_limit_l_max 10
_diffrn_reflns_limit_l_min -10
_diffrn_reflns_number 147851
_diffrn_reflns_point_group_measured_fraction_full 0.999
_diffrn_reflns_point_group_measured_fraction_max 0.997
_diffrn_reflns_theta_full 25.242
_diffrn_reflns_theta_max 25.405
_diffrn_reflns_theta_min 2.811
_diffrn_source 'Mo fine focus sealed tube'
_exptl_absorpt_coefficient_mu 0.742
_exptl_absorpt_correction_T_max 0.7411
_exptl_absorpt_correction_T_min 0.698880
_exptl_absorpt_correction_type multi-scan
_exptl_absorpt_process_details
;
SADABS-2016/2  Reference: Krause, L., Herbst-Irmer, R., Sheldrick G.M. & Stalke D.,
 J. Appl. Cryst. 48 (2015) 3-10.
;
_exptl_crystal_colour 'intense yellow'
_exptl_crystal_density_diffrn 1.493
_exptl_crystal_description block
_exptl_crystal_F_000 1704
_exptl_crystal_size_max 0.200
_exptl_crystal_size_mid 0.200
_exptl_crystal_size_min 0.150
_refine_diff_density_max 1.024
_refine_diff_density_min -0.573
_refine_diff_density_rms 0.096
_refine_ls_abs_structure_details
;
 Flack x determined using 2839 quotients [(I+)-(I-)]/[(I+)+(I-)]
 (Parsons, Flack and Wagner, Acta Cryst. B69 (2013) 249-259).
;
_refine_ls_abs_structure_Flack -0.018(10)
_refine_ls_extinction_coef 0.00072(11)
_refine_ls_extinction_expression Fc^*^=kFc[1+0.001xFc^2^\l^3^/sin(2\q)]^-1/4^
_refine_ls_extinction_method 'SHELXL-2018/3 (Sheldrick 2018)'
_refine_ls_goodness_of_fit_ref 1.204
_refine_ls_hydrogen_treatment constr
_refine_ls_matrix_type full
_refine_ls_number_parameters 452
_refine_ls_number_reflns 6820
_refine_ls_number_restraints 1
_refine_ls_restrained_S_all 1.204
_refine_ls_R_factor_all 0.0429
_refine_ls_R_factor_gt 0.0330
_refine_ls_shift/su_max 0.000
_refine_ls_shift/su_mean 0.000
_refine_ls_structure_factor_coef Fsqd
_refine_ls_weighting_details 'w=1/[\s^2^(Fo^2^)+(0.0067P)^2^+10.1039P] where P=(Fo^2^+2Fc^2^)/3'
_refine_ls_weighting_scheme calc
_refine_ls_wR_factor_gt 0.0653
_refine_ls_wR_factor_ref 0.0751
_reflns_Friedel_coverage 0.869
_reflns_Friedel_fraction_full 0.999
_reflns_Friedel_fraction_max 0.997
_reflns_number_gt 6296
_reflns_number_total 6820
_reflns_threshold_expression 'I > 2\s(I)'
_cod_data_source_file d3dt02397d2.cif
_cod_data_source_block 1a
_cod_database_code 7713846
_shelx_shelxl_version_number 2018/3
_shelx_space_group_comment
;
The symmetry employed for this shelxl refinement is uniquely defined
by the following loop, which should always be used as a source of
symmetry information in preference to the above space-group names.
They are only intended as comments.
;
_shelx_estimated_absorpt_t_min 0.866
_shelx_estimated_absorpt_t_max 0.897

loop_
_space_group_symop_operation_xyz
'x, y, z'
'-x, -y, z+1/2'
'x+1/2, -y+1/2, z'
'-x+1/2, y+1/2, z+1/2'

loop_
_atom_site_label
_atom_site_type_symbol
_atom_site_fract_x
_atom_site_fract_y
_atom_site_fract_z
_atom_site_U_iso_or_equiv
_atom_site_adp_type
_atom_site_occupancy
_atom_site_site_symmetry_order
_atom_site_calc_flag
_atom_site_refinement_flags_posn
_atom_site_refinement_flags_adp
_atom_site_refinement_flags_occupancy
_atom_site_disorder_assembly
_atom_site_disorder_group
Ru01 Ru 0.27834(2) 0.34699(2) 0.89769(5) 0.01234(11) Uani 1 1 d . . . . .
S005 S 0.10154(8) 0.49857(8) 0.9861(2) 0.0318(4) Uani 1 1 d . . . . .
P002 P 0.20393(7) 0.29680(7) 0.73732(17) 0.0141(3) Uani 1 1 d . . . . .
P003 P 0.33904(7) 0.40253(7) 0.71825(16) 0.0131(3) Uani 1 1 d . . . . .
N007 N 0.2095(2) 0.4194(2) 0.9242(5) 0.0193(12) Uani 1 1 d . . . . .
C00A C 0.2138(3) 0.1592(3) 0.4009(12) 0.0221(11) Uani 1 1 d . . . . .
H00A H 0.186575 0.143865 0.321109 0.027 Uiso 1 1 calc R U . . .
C00B C 0.1527(3) 0.3452(3) 0.6089(6) 0.0151(12) Uani 1 1 d . . . . .
C00C C 0.1913(3) 0.2086(3) 0.4950(7) 0.0225(13) Uani 1 1 d . . . . .
H00C H 0.148444 0.225939 0.481219 0.027 Uiso 1 1 calc R U . . .
C00D C 0.3359(3) 0.4689(3) 0.4349(6) 0.0197(13) Uani 1 1 d . . . . .
H00D H 0.376380 0.448040 0.412270 0.024 Uiso 1 1 calc R U . . .
C00E C 0.3740(3) 0.5014(3) 0.9207(7) 0.0185(13) Uani 1 1 d . . . . .
H00E H 0.335428 0.489464 0.974806 0.022 Uiso 1 1 calc R U . . .
C00F C 0.2321(3) 0.2327(3) 0.6103(7) 0.0182(12) Uani 1 1 d . . . . .
C00G C 0.1447(3) 0.2542(3) 0.8599(6) 0.0171(13) Uani 1 1 d . . . . .
C00H C 0.0963(3) 0.1553(3) 0.9606(7) 0.0243(13) Uani 1 1 d . . . . .
H00H H 0.092825 0.109429 0.959084 0.029 Uiso 1 1 calc R U . . .
C00I C 0.1648(3) 0.4525(3) 0.9511(7) 0.0172(12) Uani 1 1 d . . . . .
C00J C 0.3584(3) 0.2817(3) 0.9781(7) 0.0208(13) Uani 1 1 d . . . . .
H00J H 0.390243 0.263317 0.912128 0.025 Uiso 1 1 calc R U . . .
C00K C 0.2967(3) 0.2548(3) 1.0187(7) 0.0197(12) Uani 1 1 d . . . . .
H00K H 0.280445 0.214206 0.984813 0.024 Uiso 1 1 calc R U . . .
C00L C 0.3939(3) 0.4648(3) 0.7956(6) 0.0157(12) Uani 1 1 d . . . . .
C00M C 0.1095(3) 0.2890(3) 0.9704(7) 0.0204(12) Uani 1 1 d . . . . .
H00M H 0.114689 0.334571 0.976469 0.024 Uiso 1 1 calc R U . . .
C00N C 0.2941(3) 0.2056(3) 0.6292(7) 0.0182(12) Uani 1 1 d . . . . .
H00N H 0.322349 0.221778 0.706156 0.022 Uiso 1 1 calc R U . . .
C00O C 0.3156(3) 0.1550(3) 0.5367(7) 0.0212(13) Uani 1 1 d . . . . .
H00O H 0.357726 0.136340 0.552532 0.025 Uiso 1 1 calc R U . . .
C00P C 0.4517(3) 0.4833(3) 0.7188(7) 0.0211(13) Uani 1 1 d . . . . .
H00P H 0.466278 0.458963 0.633826 0.025 Uiso 1 1 calc R U . . .
C00Q C 0.3034(3) 0.4548(3) 0.5702(6) 0.0167(12) Uani 1 1 d . . . . .
C00R C 0.3632(3) 0.3433(3) 1.0577(6) 0.0196(12) Uani 1 1 d . . . . .
H00R H 0.399498 0.372150 1.054198 0.023 Uiso 1 1 calc R U . . .
C00S C 0.4103(3) 0.5554(3) 0.9671(7) 0.0218(13) Uani 1 1 d . . . . .
H00S H 0.395986 0.580090 1.051646 0.026 Uiso 1 1 calc R U . . .
C00T C 0.4535(3) 0.3272(3) 0.6900(7) 0.0172(12) Uani 1 1 d . . . . .
H00T H 0.465726 0.344630 0.785551 0.021 Uiso 1 1 calc R U . . .
C00U C 0.3100(3) 0.5126(3) 0.3344(7) 0.0247(14) Uani 1 1 d . . . . .
H00U H 0.332553 0.521156 0.242158 0.030 Uiso 1 1 calc R U . . .
C00V C 0.1772(3) 0.3589(3) 0.4633(7) 0.0204(12) Uani 1 1 d . . . . .
H00V H 0.218958 0.342399 0.434288 0.025 Uiso 1 1 calc R U . . .
C00W C 0.4668(3) 0.5729(3) 0.8903(9) 0.0218(11) Uani 1 1 d . . . . .
H00W H 0.491415 0.609572 0.922246 0.026 Uiso 1 1 calc R U . . .
C00X C 0.3959(3) 0.3491(3) 0.6176(6) 0.0123(11) Uani 1 1 d . . . . .
C00Y C 0.0676(3) 0.2580(3) 1.0704(7) 0.0236(13) Uani 1 1 d . . . . .
H00Y H 0.043418 0.282508 1.142455 0.028 Uiso 1 1 calc R U . . .
C00Z C 0.0805(3) 0.4206(3) 0.4030(9) 0.0221(11) Uani 1 1 d . . . . .
H00Z H 0.055718 0.445897 0.333688 0.027 Uiso 1 1 calc R U . . .
C01A C 0.0920(3) 0.3707(3) 0.6481(7) 0.0191(12) Uani 1 1 d . . . . .
H01A H 0.074446 0.362436 0.746014 0.023 Uiso 1 1 calc R U . . .
C01B C 0.1415(3) 0.3959(3) 0.3612(7) 0.0248(14) Uani 1 1 d . . . . .
H01B H 0.158717 0.404295 0.263114 0.030 Uiso 1 1 calc R U . . .
C01C C 0.4756(3) 0.2546(3) 0.4810(7) 0.0206(13) Uani 1 1 d . . . . .
H01C H 0.502460 0.222410 0.435384 0.025 Uiso 1 1 calc R U . . .
C01D C 0.3046(3) 0.3527(3) 1.1409(6) 0.0207(13) Uani 1 1 d . . . . .
H01D H 0.294591 0.389300 1.201862 0.025 Uiso 1 1 calc R U . . .
C010 C 0.2513(3) 0.5448(3) 0.3652(7) 0.0280(16) Uani 1 1 d . . . . .
H010 H 0.233294 0.574553 0.294525 0.034 Uiso 1 1 calc R U . . .
C011 C 0.4924(3) 0.2806(3) 0.6224(7) 0.0206(13) Uani 1 1 d . . . . .
H011 H 0.531038 0.265955 0.672423 0.025 Uiso 1 1 calc R U . . .
C012 C 0.2626(3) 0.2976(3) 1.1179(7) 0.0210(13) Uani 1 1 d . . . . .
H012 H 0.220248 0.290985 1.160655 0.025 Uiso 1 1 calc R U . . .
C013 C 0.0608(3) 0.1912(3) 1.0654(7) 0.0265(14) Uani 1 1 d . . . . .
H013 H 0.031811 0.170060 1.133842 0.032 Uiso 1 1 calc R U . . .
C014 C 0.4191(3) 0.2764(2) 0.4083(8) 0.0194(11) Uani 1 1 d . . . . .
H014 H 0.407859 0.260130 0.311025 0.023 Uiso 1 1 calc R U . . .
C015 C 0.0565(3) 0.4081(3) 0.5463(7) 0.0218(13) Uani 1 1 d . . . . .
H015 H 0.015020 0.425256 0.575580 0.026 Uiso 1 1 calc R U . . .
C016 C 0.2199(3) 0.5322(3) 0.5015(8) 0.0297(15) Uani 1 1 d . . . . .
H016 H 0.180323 0.554587 0.525076 0.036 Uiso 1 1 calc R U . . .
C017 C 0.2449(3) 0.4878(3) 0.6038(7) 0.0245(14) Uani 1 1 d . . . . .
H017 H 0.222501 0.479773 0.696419 0.029 Uiso 1 1 calc R U . . .
C018 C 0.4876(3) 0.5369(3) 0.7665(7) 0.0214(13) Uani 1 1 d . . . . .
H018 H 0.526596 0.548874 0.714021 0.026 Uiso 1 1 calc R U . . .
C019 C 0.3792(3) 0.3219(3) 0.4778(6) 0.0171(12) Uani 1 1 d . . . . .
H019 H 0.339582 0.334957 0.429489 0.020 Uiso 1 1 calc R U . . .
N008 C 0.2755(3) 0.1322(3) 0.4225(8) 0.0231(15) Uani 1 1 d . . . . .
H H 0.290218 0.098101 0.358827 0.028 Uiso 1 1 calc R U . . .
N009 C 0.1370(3) 0.1871(3) 0.8576(6) 0.0200(13) Uani 1 1 d . . . . .
HA H 0.160177 0.162519 0.783942 0.024 Uiso 1 1 calc R U . . .
Cl04 Cl 0.42084(9) 0.13669(8) 0.18417(19) 0.0319(4) Uani 1 1 d . . . . .
Cl06 Cl 0.43199(10) 0.11948(11) -0.1426(2) 0.0452(5) Uani 1 1 d . . . . .
C01E C 0.4564(3) 0.0913(3) 0.0373(8) 0.0337(17) Uani 1 1 d . . . . .
H01E H 0.443427 0.045387 0.048329 0.040 Uiso 1 1 calc R U . . .
H01F H 0.504956 0.093721 0.045498 0.040 Uiso 1 1 calc R U . . .

loop_
_atom_site_aniso_label
_atom_site_aniso_U_11
_atom_site_aniso_U_22
_atom_site_aniso_U_33
_atom_site_aniso_U_23
_atom_site_aniso_U_13
_atom_site_aniso_U_12
Ru01 0.01394(19) 0.01274(19) 0.01034(19) 0.0000(2) -0.0001(2) -0.00010(16)
S005 0.0210(8) 0.0184(8) 0.0559(12) -0.0022(8) 0.0104(8) 0.0034(7)
P002 0.0154(7) 0.0138(7) 0.0131(7) -0.0014(6) -0.0001(6) 0.0000(6)
P003 0.0139(7) 0.0141(7) 0.0115(7) 0.0007(6) 0.0009(6) -0.0008(6)
N007 0.024(3) 0.017(2) 0.017(3) 0.004(2) 0.001(2) -0.004(2)
C00A 0.025(3) 0.021(3) 0.020(2) -0.006(3) 0.008(3) -0.006(2)
C00B 0.016(3) 0.014(3) 0.016(3) -0.002(2) 0.004(2) -0.003(2)
C00C 0.022(3) 0.023(3) 0.023(3) -0.006(3) 0.002(3) -0.003(3)
C00D 0.026(3) 0.014(3) 0.019(4) 0.001(2) 0.002(2) 0.005(2)
C00E 0.019(3) 0.019(3) 0.018(4) 0.000(2) 0.002(2) 0.001(2)
C00F 0.020(3) 0.017(3) 0.018(3) 0.002(2) 0.003(2) -0.005(2)
C00G 0.016(3) 0.014(3) 0.021(3) 0.002(2) -0.004(2) -0.002(2)
C00H 0.021(3) 0.017(3) 0.034(3) 0.004(3) 0.001(3) -0.002(3)
C00I 0.019(3) 0.013(3) 0.020(3) 0.001(2) 0.003(2) -0.002(2)
C00J 0.025(3) 0.018(3) 0.019(3) 0.008(3) 0.000(3) 0.005(2)
C00K 0.026(3) 0.020(3) 0.014(3) 0.004(2) -0.004(2) -0.001(2)
C00L 0.017(3) 0.015(3) 0.015(3) 0.002(2) -0.002(2) 0.001(2)
C00M 0.023(3) 0.017(3) 0.021(3) 0.001(3) -0.002(3) -0.001(2)
C00N 0.019(3) 0.019(3) 0.017(3) 0.003(2) 0.002(2) 0.000(2)
C00O 0.020(3) 0.019(3) 0.024(3) -0.002(3) 0.007(3) 0.004(2)
C00P 0.019(3) 0.024(3) 0.020(3) 0.000(3) 0.001(2) 0.001(2)
C00Q 0.018(3) 0.016(3) 0.016(3) 0.000(2) -0.001(2) -0.001(2)
C00R 0.023(3) 0.019(3) 0.016(3) 0.006(2) -0.009(2) -0.004(2)
C00S 0.031(3) 0.018(3) 0.017(3) -0.004(3) -0.003(3) -0.002(3)
C00T 0.016(3) 0.021(3) 0.015(3) -0.001(2) 0.000(2) -0.002(2)
C00U 0.035(4) 0.023(3) 0.017(3) 0.001(3) 0.001(3) -0.006(3)
C00V 0.017(3) 0.028(3) 0.016(3) 0.002(3) 0.000(2) 0.001(3)
C00W 0.027(3) 0.018(3) 0.021(3) 0.004(3) -0.004(3) -0.003(2)
C00X 0.011(3) 0.011(3) 0.015(3) 0.003(2) 0.002(2) 0.000(2)
C00Y 0.023(3) 0.026(3) 0.022(3) 0.005(3) 0.005(3) 0.000(3)
C00Z 0.024(3) 0.022(3) 0.021(3) 0.003(3) -0.004(3) 0.001(2)
C01A 0.026(3) 0.013(3) 0.017(3) 0.000(2) 0.000(3) -0.002(2)
C01B 0.031(3) 0.029(3) 0.015(3) 0.002(2) 0.001(2) 0.000(3)
C01C 0.021(3) 0.019(3) 0.023(3) 0.001(3) 0.005(3) 0.006(2)
C01D 0.032(3) 0.023(3) 0.007(3) 0.003(2) -0.004(2) 0.004(3)
C010 0.030(3) 0.024(3) 0.030(4) 0.008(3) -0.009(3) 0.000(3)
C011 0.020(3) 0.020(3) 0.022(3) 0.004(2) 0.001(2) 0.004(2)
C012 0.024(3) 0.024(3) 0.015(3) 0.004(2) 0.001(2) -0.001(3)
C013 0.020(3) 0.030(4) 0.029(4) 0.010(3) 0.008(3) -0.002(3)
C014 0.025(3) 0.016(2) 0.017(3) -0.005(3) 0.004(3) -0.002(2)
C015 0.017(3) 0.020(3) 0.028(3) -0.001(3) -0.001(3) 0.005(2)
C016 0.020(3) 0.033(4) 0.036(4) 0.013(3) 0.000(3) 0.009(3)
C017 0.019(3) 0.033(4) 0.022(3) 0.008(3) 0.002(3) 0.007(3)
C018 0.021(3) 0.024(3) 0.019(3) 0.003(3) -0.001(2) -0.004(3)
C019 0.018(3) 0.016(3) 0.018(3) 0.000(2) 0.003(2) -0.004(2)
N008 0.029(3) 0.015(3) 0.025(4) -0.006(3) 0.011(3) -0.004(2)
N009 0.019(3) 0.019(3) 0.022(3) 0.001(2) 0.003(2) -0.001(2)
Cl04 0.0344(9) 0.0319(9) 0.0293(9) -0.0014(7) 0.0037(7) -0.0004(7)
Cl06 0.0383(10) 0.0654(13) 0.0321(11) -0.0104(9) 0.0065(7) -0.0007(9)
C01E 0.030(4) 0.028(4) 0.043(5) -0.010(3) -0.006(3) 0.008(3)

loop_
_atom_type_symbol
_atom_type_description
_atom_type_scat_dispersion_real
_atom_type_scat_dispersion_imag
_atom_type_scat_source
C C 0.0033 0.0016 'International Tables Vol C Tables 4.2.6.8 and 6.1.1.4'
H H 0.0000 0.0000 'International Tables Vol C Tables 4.2.6.8 and 6.1.1.4'
Cl Cl 0.1484 0.1585 'International Tables Vol C Tables 4.2.6.8 and 6.1.1.4'
N N 0.0061 0.0033 'International Tables Vol C Tables 4.2.6.8 and 6.1.1.4'
P P 0.1023 0.0942 'International Tables Vol C Tables 4.2.6.8 and 6.1.1.4'
Ru Ru -1.2594 0.8363 'International Tables Vol C Tables 4.2.6.8 and 6.1.1.4'
S S 0.1246 0.1234 'International Tables Vol C Tables 4.2.6.8 and 6.1.1.4'

loop_
_geom_angle_atom_site_label_1
_geom_angle_atom_site_label_2
_geom_angle_atom_site_label_3
_geom_angle
_geom_angle_site_symmetry_1
_geom_angle_site_symmetry_3
_geom_angle_publ_flag
N007 Ru01 C01D 90.8(2) . . ?
N007 Ru01 C00K 133.1(2) . . ?
C01D Ru01 C00K 62.5(2) . . ?
N007 Ru01 C012 97.9(2) . . ?
C01D Ru01 C012 37.8(2) . . ?
C00K Ru01 C012 37.5(2) . . ?
N007 Ru01 C00J 153.9(2) . . ?
C01D Ru01 C00J 63.1(2) . . ?
C00K Ru01 C00J 37.2(2) . . ?
C012 Ru01 C00J 63.1(2) . . ?
N007 Ru01 C00R 118.5(2) . . ?
C01D Ru01 C00R 37.1(2) . . ?
C00K Ru01 C00R 62.3(2) . . ?
C012 Ru01 C00R 62.7(2) . . ?
C00J Ru01 C00R 38.1(2) . . ?
N007 Ru01 P003 94.55(13) . . ?
C01D Ru01 P003 120.58(17) . . ?
C00K Ru01 P003 131.86(16) . . ?
C012 Ru01 P003 154.86(16) . . ?
C00J Ru01 P003 97.40(16) . . ?
C00R Ru01 P003 92.19(16) . . ?
N007 Ru01 P002 87.22(14) . . ?
C01D Ru01 P002 140.63(17) . . ?
C00K Ru01 P002 91.10(16) . . ?
C012 Ru01 P002 103.59(17) . . ?
C00J Ru01 P002 113.58(17) . . ?
C00R Ru01 P002 151.19(16) . . ?
P003 Ru01 P002 98.76(5) . . ?
C00F P002 C00B 101.2(3) . . ?
C00F P002 C00G 102.6(3) . . ?
C00B P002 C00G 104.6(3) . . ?
C00F P002 Ru01 119.7(2) . . ?
C00B P002 Ru01 120.25(19) . . ?
C00G P002 Ru01 106.39(18) . . ?
C00X P003 C00L 102.7(3) . . ?
C00X P003 C00Q 104.9(3) . . ?
C00L P003 C00Q 95.2(3) . . ?
C00X P003 Ru01 111.73(18) . . ?
C00L P003 Ru01 114.68(19) . . ?
C00Q P003 Ru01 124.50(19) . . ?
C00I N007 Ru01 168.8(4) . . ?
N008 C00A C00C 120.6(7) . . ?
N008 C00A H00A 119.7 . . ?
C00C C00A H00A 119.7 . . ?
C01A C00B C00V 117.8(5) . . ?
C01A C00B P002 123.9(5) . . ?
C00V C00B P002 118.2(4) . . ?
C00A C00C C00F 119.9(6) . . ?
C00A C00C H00C 120.0 . . ?
C00F C00C H00C 120.0 . . ?
C00U C00D C00Q 120.6(6) . . ?
C00U C00D H00D 119.7 . . ?
C00Q C00D H00D 119.7 . . ?
C00L C00E C00S 120.6(5) . . ?
C00L C00E H00E 119.7 . . ?
C00S C00E H00E 119.7 . . ?
C00N C00F C00C 118.7(6) . . ?
C00N C00F P002 120.2(5) . . ?
C00C C00F P002 121.2(5) . . ?
N009 C00G C00M 117.5(5) . . ?
N009 C00G P002 122.7(4) . . ?
C00M C00G P002 119.6(4) . . ?
C013 C00H N009 119.3(6) . . ?
C013 C00H H00H 120.3 . . ?
N009 C00H H00H 120.3 . . ?
N007 C00I S005 179.1(6) . . ?
C00K C00J C00R 106.2(5) . . ?
C00K C00J Ru01 70.9(3) . . ?
C00R C00J Ru01 71.0(3) . . ?
C00K C00J H00J 126.9 . . ?
C00R C00J H00J 126.9 . . ?
Ru01 C00J H00J 123.0 . . ?
C00J C00K C012 110.0(5) . . ?
C00J C00K Ru01 71.9(3) . . ?
C012 C00K Ru01 71.4(3) . . ?
C00J C00K H00K 125.0 . . ?
C012 C00K H00K 125.0 . . ?
Ru01 C00K H00K 123.3 . . ?
C00E C00L C00P 118.4(5) . . ?
C00E C00L P003 119.8(4) . . ?
C00P C00L P003 121.1(5) . . ?
C00Y C00M C00G 121.2(5) . . ?
C00Y C00M H00M 119.4 . . ?
C00G C00M H00M 119.4 . . ?
C00F C00N C00O 121.0(6) . . ?
C00F C00N H00N 119.5 . . ?
C00O C00N H00N 119.5 . . ?
N008 C00O C00N 119.9(6) . . ?
N008 C00O H00O 120.0 . . ?
C00N C00O H00O 120.0 . . ?
C018 C00P C00L 120.5(6) . . ?
C018 C00P H00P 119.8 . . ?
C00L C00P H00P 119.8 . . ?
C00D C00Q C017 118.7(5) . . ?
C00D C00Q P003 122.9(4) . . ?
C017 C00Q P003 117.9(4) . . ?
C01D C00R C00J 108.4(5) . . ?
C01D C00R Ru01 70.9(3) . . ?
C00J C00R Ru01 70.9(3) . . ?
C01D C00R H00R 125.8 . . ?
C00J C00R H00R 125.8 . . ?
Ru01 C00R H00R 124.0 . . ?
C00W C00S C00E 120.3(6) . . ?
C00W C00S H00S 119.8 . . ?
C00E C00S H00S 119.8 . . ?
C011 C00T C00X 120.2(5) . . ?
C011 C00T H00T 119.9 . . ?
C00X C00T H00T 119.9 . . ?
C00D C00U C010 121.1(6) . . ?
C00D C00U H00U 119.4 . . ?
C010 C00U H00U 119.4 . . ?
C01B C00V C00B 121.3(6) . . ?
C01B C00V H00V 119.3 . . ?
C00B C00V H00V 119.3 . . ?
C00S C00W C018 119.9(5) . . ?
C00S C00W H00W 120.1 . . ?
C018 C00W H00W 120.1 . . ?
C019 C00X C00T 118.3(5) . . ?
C019 C00X P003 121.1(4) . . ?
C00T C00X P003 120.0(4) . . ?
C00M C00Y C013 120.1(6) . . ?
C00M C00Y H00Y 120.0 . . ?
C013 C00Y H00Y 120.0 . . ?
C015 C00Z C01B 119.3(6) . . ?
C015 C00Z H00Z 120.3 . . ?
C01B C00Z H00Z 120.3 . . ?
C00B C01A C015 120.9(6) . . ?
C00B C01A H01A 119.6 . . ?
C015 C01A H01A 119.6 . . ?
C00V C01B C00Z 119.8(6) . . ?
C00V C01B H01B 120.1 . . ?
C00Z C01B H01B 120.1 . . ?
C014 C01C C011 119.2(5) . . ?
C014 C01C H01C 120.4 . . ?
C011 C01C H01C 120.4 . . ?
C00R C01D C012 108.5(5) . . ?
C00R C01D Ru01 72.0(3) . . ?
C012 C01D Ru01 71.2(3) . . ?
C00R C01D H01D 125.8 . . ?
C012 C01D H01D 125.8 . . ?
Ru01 C01D H01D 122.7 . . ?
C016 C010 C00U 118.4(6) . . ?
C016 C010 H010 120.8 . . ?
C00U C010 H010 120.8 . . ?
C00T C011 C01C 120.8(6) . . ?
C00T C011 H011 119.6 . . ?
C01C C011 H011 119.6 . . ?
C00K C012 C01D 106.9(5) . . ?
C00K C012 Ru01 71.2(3) . . ?
C01D C012 Ru01 71.0(3) . . ?
C00K C012 H012 126.5 . . ?
C01D C012 H012 126.5 . . ?
Ru01 C012 H012 123.0 . . ?
C00H C013 C00Y 120.1(6) . . ?
C00H C013 H013 120.0 . . ?
C00Y C013 H013 120.0 . . ?
C019 C014 C01C 120.0(6) . . ?
C019 C014 H014 120.0 . . ?
C01C C014 H014 120.0 . . ?
C00Z C015 C01A 120.9(6) . . ?
C00Z C015 H015 119.6 . . ?
C01A C015 H015 119.6 . . ?
C017 C016 C010 121.3(6) . . ?
C017 C016 H016 119.3 . . ?
C010 C016 H016 119.3 . . ?
C016 C017 C00Q 119.7(6) . . ?
C016 C017 H017 120.1 . . ?
C00Q C017 H017 120.1 . . ?
C00W C018 C00P 120.3(6) . . ?
C00W C018 H018 119.8 . . ?
C00P C018 H018 119.8 . . ?
C014 C019 C00X 121.4(6) . . ?
C014 C019 H019 119.3 . . ?
C00X C019 H019 119.3 . . ?
C00O N008 C00A 119.8(6) . . ?
C00O N008 H 120.1 . . ?
C00A N008 H 120.1 . . ?
C00G N009 C00H 121.7(6) . . ?
C00G N009 HA 119.1 . . ?
C00H N009 HA 119.1 . . ?
Cl04 C01E Cl06 111.8(4) . . ?
Cl04 C01E H01E 109.2 . . ?
Cl06 C01E H01E 109.2 . . ?
Cl04 C01E H01F 109.2 . . ?
Cl06 C01E H01F 109.2 . . ?
H01E C01E H01F 107.9 . . ?

loop_
_geom_bond_atom_site_label_1
_geom_bond_atom_site_label_2
_geom_bond_distance
_geom_bond_site_symmetry_2
_geom_bond_publ_flag
Ru01 N007 2.064(5) . ?
Ru01 C01D 2.215(6) . ?
Ru01 C00K 2.216(6) . ?
Ru01 C012 2.219(6) . ?
Ru01 C00J 2.230(6) . ?
Ru01 C00R 2.230(6) . ?
Ru01 P003 2.3127(15) . ?
Ru01 P002 2.3169(15) . ?
S005 C00I 1.629(6) . ?
P002 C00F 1.827(6) . ?
P002 C00B 1.836(6) . ?
P002 C00G 1.843(6) . ?
P003 C00X 1.830(6) . ?
P003 C00L 1.836(6) . ?
P003 C00Q 1.844(6) . ?
N007 C00I 1.162(7) . ?
C00A N008 1.387(8) . ?
C00A C00C 1.394(9) . ?
C00A H00A 0.9500 . ?
C00B C01A 1.386(8) . ?
C00B C00V 1.407(8) . ?
C00C C00F 1.404(8) . ?
C00C H00C 0.9500 . ?
C00D C00U 1.372(8) . ?
C00D C00Q 1.396(8) . ?
C00D H00D 0.9500 . ?
C00E C00L 1.398(8) . ?
C00E C00S 1.399(8) . ?
C00E H00E 0.9500 . ?
C00F C00N 1.390(8) . ?
C00G N009 1.395(8) . ?
C00G C00M 1.407(8) . ?
C00H C013 1.388(9) . ?
C00H N009 1.396(8) . ?
C00H H00H 0.9500 . ?
C00J C00K 1.419(8) . ?
C00J C00R 1.456(8) . ?
C00J H00J 0.9500 . ?
C00K C012 1.424(9) . ?
C00K H00K 0.9500 . ?
C00L C00P 1.410(8) . ?
C00M C00Y 1.384(8) . ?
C00M H00M 0.9500 . ?
C00N C00O 1.397(8) . ?
C00N H00N 0.9500 . ?
C00O N008 1.379(9) . ?
C00O H00O 0.9500 . ?
C00P C018 1.392(8) . ?
C00P H00P 0.9500 . ?
C00Q C017 1.404(8) . ?
C00R C01D 1.413(9) . ?
C00R H00R 0.9500 . ?
C00S C00W 1.383(9) . ?
C00S H00S 0.9500 . ?
C00T C011 1.383(8) . ?
C00T C00X 1.408(8) . ?
C00T H00T 0.9500 . ?
C00U C010 1.393(9) . ?
C00U H00U 0.9500 . ?
C00V C01B 1.386(8) . ?
C00V H00V 0.9500 . ?
C00W C018 1.389(9) . ?
C00W H00W 0.9500 . ?
C00X C019 1.398(8) . ?
C00Y C013 1.389(9) . ?
C00Y H00Y 0.9500 . ?
C00Z C015 1.381(10) . ?
C00Z C01B 1.391(8) . ?
C00Z H00Z 0.9500 . ?
C01A C015 1.388(8) . ?
C01A H01A 0.9500 . ?
C01B H01B 0.9500 . ?
C01C C014 1.391(8) . ?
C01C C011 1.401(8) . ?
C01C H01C 0.9500 . ?
C01D C012 1.438(9) . ?
C01D H01D 0.9500 . ?
C010 C016 1.387(9) . ?
C010 H010 0.9500 . ?
C011 H011 0.9500 . ?
C012 H012 0.9500 . ?
C013 H013 0.9500 . ?
C014 C019 1.386(8) . ?
C014 H014 0.9500 . ?
C015 H015 0.9500 . ?
C016 C017 1.385(9) . ?
C016 H016 0.9500 . ?
C017 H017 0.9500 . ?
C018 H018 0.9500 . ?
C019 H019 0.9500 . ?
N008 H 0.9500 . ?
N009 HA 0.9500 . ?
Cl04 C01E 1.756(7) . ?
Cl06 C01E 1.763(7) . ?
C01E H01E 0.9900 . ?
C01E H01F 0.9900 . ?

loop_
_geom_torsion_atom_site_label_1
_geom_torsion_atom_site_label_2
_geom_torsion_atom_site_label_3
_geom_torsion_atom_site_label_4
_geom_torsion
_geom_torsion_site_symmetry_1
_geom_torsion_site_symmetry_2
_geom_torsion_site_symmetry_3
_geom_torsion_site_symmetry_4
_geom_torsion_publ_flag
C00F P002 C00B C01A 137.4(5) . . . . ?
C00G P002 C00B C01A 31.1(6) . . . . ?
Ru01 P002 C00B C01A -88.2(5) . . . . ?
C00F P002 C00B C00V -44.4(5) . . . . ?
C00G P002 C00B C00V -150.8(4) . . . . ?
Ru01 P002 C00B C00V 89.9(5) . . . . ?
N008 C00A C00C C00F 1.8(10) . . . . ?
C00A C00C C00F C00N -1.0(9) . . . . ?
C00A C00C C00F P002 -179.3(5) . . . . ?
C00B P002 C00F C00N 147.0(5) . . . . ?
C00G P002 C00F C00N -105.1(5) . . . . ?
Ru01 P002 C00F C00N 12.3(5) . . . . ?
C00B P002 C00F C00C -34.8(5) . . . . ?
C00G P002 C00F C00C 73.1(5) . . . . ?
Ru01 P002 C00F C00C -169.5(4) . . . . ?
C00F P002 C00G N009 8.8(5) . . . . ?
C00B P002 C00G N009 114.1(5) . . . . ?
Ru01 P002 C00G N009 -117.6(5) . . . . ?
C00F P002 C00G C00M -177.0(5) . . . . ?
C00B P002 C00G C00M -71.7(5) . . . . ?
Ru01 P002 C00G C00M 56.5(5) . . . . ?
C00R C00J C00K C012 1.0(6) . . . . ?
Ru01 C00J C00K C012 -61.5(4) . . . . ?
C00R C00J C00K Ru01 62.6(4) . . . . ?
C00S C00E C00L C00P 0.7(8) . . . . ?
C00S C00E C00L P003 -170.2(5) . . . . ?
C00X P003 C00L C00E -157.8(5) . . . . ?
C00Q P003 C00L C00E 95.6(5) . . . . ?
Ru01 P003 C00L C00E -36.4(5) . . . . ?
C00X P003 C00L C00P 31.5(5) . . . . ?
C00Q P003 C00L C00P -75.1(5) . . . . ?
Ru01 P003 C00L C00P 153.0(4) . . . . ?
N009 C00G C00M C00Y -1.7(9) . . . . ?
P002 C00G C00M C00Y -176.1(5) . . . . ?
C00C C00F C00N C00O -0.6(9) . . . . ?
P002 C00F C00N C00O 177.7(4) . . . . ?
C00F C00N C00O N008 1.4(9) . . . . ?
C00E C00L C00P C018 -0.4(9) . . . . ?
P003 C00L C00P C018 170.5(5) . . . . ?
C00U C00D C00Q C017 -2.2(9) . . . . ?
C00U C00D C00Q P003 -174.0(5) . . . . ?
C00X P003 C00Q C00D -26.1(5) . . . . ?
C00L P003 C00Q C00D 78.5(5) . . . . ?
Ru01 P003 C00Q C00D -156.6(4) . . . . ?
C00X P003 C00Q C017 162.0(5) . . . . ?
C00L P003 C00Q C017 -93.4(5) . . . . ?
Ru01 P003 C00Q C017 31.5(6) . . . . ?
C00K C00J C00R C01D -1.2(6) . . . . ?
Ru01 C00J C00R C01D 61.3(4) . . . . ?
C00K C00J C00R Ru01 -62.5(4) . . . . ?
C00L C00E C00S C00W -0.6(9) . . . . ?
C00Q C00D C00U C010 1.0(9) . . . . ?
C01A C00B C00V C01B -0.8(9) . . . . ?
P002 C00B C00V C01B -179.1(5) . . . . ?
C00E C00S C00W C018 0.1(9) . . . . ?
C011 C00T C00X C019 0.7(8) . . . . ?
C011 C00T C00X P003 171.8(4) . . . . ?
C00L P003 C00X C019 -140.5(4) . . . . ?
C00Q P003 C00X C019 -41.5(5) . . . . ?
Ru01 P003 C00X C019 96.0(4) . . . . ?
C00L P003 C00X C00T 48.6(5) . . . . ?
C00Q P003 C00X C00T 147.7(4) . . . . ?
Ru01 P003 C00X C00T -74.8(5) . . . . ?
C00G C00M C00Y C013 1.6(9) . . . . ?
C00V C00B C01A C015 0.4(8) . . . . ?
P002 C00B C01A C015 178.6(4) . . . . ?
C00B C00V C01B C00Z 0.5(9) . . . . ?
C015 C00Z C01B C00V 0.2(9) . . . . ?
C00J C00R C01D C012 0.9(6) . . . . ?
Ru01 C00R C01D C012 62.3(4) . . . . ?
C00J C00R C01D Ru01 -61.3(4) . . . . ?
C00D C00U C010 C016 0.9(10) . . . . ?
C00X C00T C011 C01C 0.4(9) . . . . ?
C014 C01C C011 C00T 0.2(9) . . . . ?
C00J C00K C012 C01D -0.5(7) . . . . ?
Ru01 C00K C012 C01D -62.4(4) . . . . ?
C00J C00K C012 Ru01 61.9(4) . . . . ?
C00R C01D C012 C00K -0.3(7) . . . . ?
Ru01 C01D C012 C00K 62.5(4) . . . . ?
C00R C01D C012 Ru01 -62.8(4) . . . . ?
N009 C00H C013 C00Y -2.0(10) . . . . ?
C00M C00Y C013 C00H 0.3(10) . . . . ?
C011 C01C C014 C019 -1.9(8) . . . . ?
C01B C00Z C015 C01A -0.6(9) . . . . ?
C00B C01A C015 C00Z 0.3(9) . . . . ?
C00U C010 C016 C017 -1.5(10) . . . . ?
C010 C016 C017 C00Q 0.2(10) . . . . ?
C00D C00Q C017 C016 1.6(9) . . . . ?
P003 C00Q C017 C016 173.8(5) . . . . ?
C00S C00W C018 C00P 0.2(9) . . . . ?
C00L C00P C018 C00W -0.1(9) . . . . ?
C01C C014 C019 C00X 3.1(8) . . . . ?
C00T C00X C019 C014 -2.4(8) . . . . ?
P003 C00X C019 C014 -173.4(4) . . . . ?
C00N C00O N008 C00A -0.7(9) . . . . ?
C00C C00A N008 C00O -1.0(10) . . . . ?
C00M C00G N009 C00H -0.1(9) . . . . ?
P002 C00G N009 C00H 174.1(5) . . . . ?
C013 C00H N009 C00G 2.0(9) . . . . ?
